data_4126524
loop_
_publ_author_name
'Hennersdorf, Felix'
'Fr\"otschel, Julia'
'Weigand, Jan J.'

_publ_section_title
;
 Selective Derivatization of a Hexaphosphane from Functionalization of
 White Phosphorus.
;
_journal_name_full 'Journal of the American Chemical Society'
_journal_paper_doi 10.1021/jacs.7b07704
_journal_year 2017
_chemical_formula_moiety 'C58 H82 Ga2 N4 P8'
_chemical_formula_sum 'C58 H82 Ga2 N4 P8'
_chemical_formula_weight 1222.47
_space_group_crystal_system trigonal
_space_group_IT_number 148
_space_group_name_Hall '-R 3'
_space_group_name_H-M_alt 'R -3'
_symmetry_space_group_name_Hall '-R 3'
_symmetry_space_group_name_H-M 'R -3 :H'
_atom_sites_solution_hydrogens geom
_audit_creation_date 2016-03-16
_audit_creation_method
;
Olex2 1.2
(compiled 2015.09.30 svn.r3233 for OlexSys, GUI svn.r5103)
;
_cell_angle_alpha 90
_cell_angle_beta 90
_cell_angle_gamma 120
_cell_formula_units_Z 18
_cell_length_a 39.4235(14)
_cell_length_b 39.4235(14)
_cell_length_c 31.1940(6)
_cell_measurement_reflns_used 6057
_cell_measurement_temperature 100.01(10)
_cell_measurement_theta_max 72.2240
_cell_measurement_theta_min 3.6700
_cell_volume 41987(2)
_computing_cell_refinement 'CrysAlisPro 1.171.38.41 (Rigaku OD, 2015)'
_computing_data_collection 'CrysAlisPro 1.171.38.41 (Rigaku OD, 2015)'
_computing_data_reduction 'CrysAlisPro 1.171.38.41 (Rigaku OD, 2015)'
_computing_molecular_graphics 'Olex2 (Dolomanov et al., 2009)'
_computing_publication_material 'Olex2 (Dolomanov et al., 2009)'
_computing_structure_refinement 'ShelXL (Sheldrick, 2015)'
_diffrn_ambient_environment N~2~
_diffrn_ambient_temperature 100.01(10)
_diffrn_detector 'CCD plate'
_diffrn_detector_area_resol_mean 5.2850
_diffrn_detector_type AtlasS2
_diffrn_measured_fraction_theta_full 0.994
_diffrn_measured_fraction_theta_max 0.964
_diffrn_measurement_details
;
List of Runs (angles in degrees, time in seconds):

  # Type    Start    End  Width  t~exp~   \w     \q     \k     \f   Frames
--------------------------------------------------------------------------
  1  \w    -61.00  -8.00   0.50   25.00    --  -38.50 125.00  60.00  106
  2  \w      5.00  67.00   0.50   25.00    --   42.75 -99.00  30.00  124
  3  \w     60.00  88.50   0.50  100.00    --  111.00 -97.00 -85.00   57
  4  \w    103.00 129.00   0.50  100.00    --  111.00 125.00 -90.00   52
  5  \w    132.00 162.00   0.50  100.00    --  111.00 117.00  52.00   60
  6  \w     94.00 175.00   0.50  100.00    --  111.00 125.00   0.00  162
  7  \w     51.00  82.00   0.50  100.00    --  111.00 -45.00  90.00   62
  8  \w    105.00 132.00   0.50  100.00    --  111.00 -45.00  90.00   54
  9  \w     92.00 178.00   0.50  100.00    --  111.00  45.00 -90.00  172
;
_diffrn_measurement_device 'four-circle diffractometer'
_diffrn_measurement_device_type 'SuperNova, Dual, Cu at zero, AtlasS2'
_diffrn_measurement_method '\w scans'
_diffrn_orient_matrix_type 'CrysAlisPro convention (1999,Acta A55,543-557)'
_diffrn_orient_matrix_UB_11 0.0440951000
_diffrn_orient_matrix_UB_12 0.0256091000
_diffrn_orient_matrix_UB_13 -0.0094712000
_diffrn_orient_matrix_UB_21 0.0068522000
_diffrn_orient_matrix_UB_22 -0.0330763000
_diffrn_orient_matrix_UB_23 0.0160150000
_diffrn_orient_matrix_UB_31 -0.0067299000
_diffrn_orient_matrix_UB_32 -0.0169066000
_diffrn_orient_matrix_UB_33 -0.0457122000
_diffrn_radiation_monochromator mirror
_diffrn_radiation_probe x-ray
_diffrn_radiation_type CuK\a
_diffrn_radiation_wavelength 1.54184
_diffrn_reflns_av_R_equivalents 0.0597
_diffrn_reflns_av_unetI/netI 0.0819
_diffrn_reflns_Laue_measured_fraction_full 0.994
_diffrn_reflns_Laue_measured_fraction_max 0.964
_diffrn_reflns_limit_h_max 45
_diffrn_reflns_limit_h_min -48
_diffrn_reflns_limit_k_max 42
_diffrn_reflns_limit_k_min -48
_diffrn_reflns_limit_l_max 29
_diffrn_reflns_limit_l_min -38
_diffrn_reflns_number 37541
_diffrn_reflns_point_group_measured_fraction_full 0.994
_diffrn_reflns_point_group_measured_fraction_max 0.964
_diffrn_reflns_theta_full 67.684
_diffrn_reflns_theta_max 76.840
_diffrn_reflns_theta_min 2.951
_diffrn_source 'micro-focus sealed X-ray tube'
_diffrn_source_type 'SuperNova (Cu) X-ray Source'
_exptl_absorpt_coefficient_mu 2.203
_exptl_absorpt_correction_T_max 0.930
_exptl_absorpt_correction_T_min 0.833
_exptl_absorpt_correction_type gaussian
_exptl_absorpt_process_details
;
CrysAlisPro 1.171.38.41 (Rigaku Oxford Diffraction, 2015)
Numerical absorption correction based on gaussian integration over
            a multifaceted crystal model
Empirical absorption correction using spherical harmonics,
 implemented in SCALE3 ABSPACK scaling algorithm.
;
_exptl_crystal_colour 'clear yellow'
_exptl_crystal_colour_lustre clear
_exptl_crystal_colour_primary yellow
_exptl_crystal_density_diffrn 0.870
_exptl_crystal_description block
_exptl_crystal_F_000 11520
_exptl_crystal_size_max 0.126
_exptl_crystal_size_mid 0.058
_exptl_crystal_size_min 0.042
_refine_diff_density_max 1.178
_refine_diff_density_min -0.522
_refine_diff_density_rms 0.057
_refine_ls_extinction_method none
_refine_ls_goodness_of_fit_ref 0.996
_refine_ls_hydrogen_treatment constr
_refine_ls_matrix_type full
_refine_ls_number_parameters 895
_refine_ls_number_reflns 18980
_refine_ls_number_restraints 965
_refine_ls_restrained_S_all 0.978
_refine_ls_R_factor_all 0.0973
_refine_ls_R_factor_gt 0.0564
_refine_ls_shift/su_max 0.003
_refine_ls_shift/su_mean 0.000
_refine_ls_structure_factor_coef Fsqd
_refine_ls_weighting_details 'w=1/[\s^2^(Fo^2^)+(0.0699P)^2^] where P=(Fo^2^+2Fc^2^)/3'
_refine_ls_weighting_scheme calc
_refine_ls_wR_factor_gt 0.1418
_refine_ls_wR_factor_ref 0.1614
_reflns_Friedel_coverage 0.000
_reflns_number_gt 11182
_reflns_number_total 18980
_reflns_threshold_expression 'I > 2\s(I)'
_cod_data_source_file ja7b07704_si_007.cif
_cod_data_source_block 4
_cod_original_cell_volume 41987(3)
_cod_database_code 4126524
_chemical_oxdiff_formula C58H82Ga2N4P8
_chemical_oxdiff_usercomment 'from Hexane'
_shelx_space_group_comment
;
The symmetry employed for this shelxl refinement is uniquely defined
by the following loop, which should always be used as a source of
symmetry information in preference to the above space-group names.
They are only intended as comments.
;
_reflns_odcompleteness_completeness 99.42
_reflns_odcompleteness_iscentric 1
_reflns_odcompleteness_theta 66.97
_olex2_refinement_description
;
1. Fixed Uiso
 At 1.2 times of:
  All C(H) groups
 At 1.5 times of:
  All C(H,H,H) groups
2. Restrained distances
 C44B-C45B \\sim C44A-C45A \\sim C46B-C44B \\sim C44A-C46A \\sim C58A-C56A
\\sim C58B-C56B \\sim C57B-
 C56B \\sim C57A-C56A \\sim C55B-C53B \\sim C54B-C53B \\sim C42B-C41B \\sim
C42A-C41A \\sim C43B-C41B ~
 C43A-C41A \\sim C54A-C53A \\sim C53A-C55A
 with sigma of 0.01
 N4-C47B \\sim N4-C47A \\sim N3-C35A \\sim N3-C35B
 with sigma of 0.01
3. Uiso/Uaniso restraints and constraints
C47B \\sim C52B \\sim C51B \\sim C50B \\sim C49B \\sim C48B \\sim C56B \\sim
C53B \\sim C54A \\sim C55B \\sim C57B \\sim C58B \\sim C47A \\sim C52A \\sim
C51A \\sim C50A \\sim C49A \\sim C48A \\sim C56A \\sim C53A \\sim C54B \\sim
C55A \\sim C57A \\sim C58A: within 2A with sigma of 0.02 and sigma for terminal
atoms of 0.04
C35A \\sim C40A \\sim C39A \\sim C38A \\sim C37A \\sim C36A \\sim C44A \\sim
C41A \\sim C43A \\sim C45B \\sim C46A \\sim C42A \\sim C35B \\sim C40B \\sim
C39B \\sim C38B \\sim C37B \\sim C36B \\sim C44B \\sim C41B \\sim C43B \\sim
C45A \\sim C46B \\sim C42B: within 2A with sigma of 0.02 and sigma for terminal
atoms of 0.04
4. Same fragment restrains
{C47B, C52B, C51B, C50B, C49B, C48B, C56B, C53B} sigma for 1-2: 0.02, 1-3: 0.02
{C47A, C52A, C51A, C50A, C49A, C48A, C56A, C53A} sigma for 1-2: 0.02, 1-3: 0.02
{C35B, C40B, C39B, C38B, C37B, C36B, C44B, C41B} sigma for 1-2: 0.02, 1-3: 0.02
as
{C35A, C40A, C39A, C38A, C37A, C36A, C44A, C41A}
5. Others
 Sof(C47B)=Sof(C52B)=Sof(C51B)=Sof(H51B)=Sof(C50B)=Sof(H50B)=Sof(C49B)=
 Sof(H49B)=Sof(C48B)=Sof(C56B)=Sof(H56B)=Sof(C53B)=Sof(H53B)=Sof(C55B)=
 Sof(H55A)=Sof(H55B)=Sof(H55C)=Sof(C57B)=Sof(H57A)=Sof(H57B)=Sof(H57C)=
 Sof(C58B)=Sof(H58A)=Sof(H58B)=Sof(H58C)=Sof(C54B)=Sof(H54D)=Sof(H54E)=
 Sof(H54F)=1-FVAR(1)
 Sof(C54A)=Sof(H54A)=Sof(H54B)=Sof(H54C)=Sof(C47A)=Sof(C52A)=Sof(C51A)=
 Sof(H51A)=Sof(C50A)=Sof(H50A)=Sof(C49A)=Sof(H49A)=Sof(C48A)=Sof(C56A)=
 Sof(H56A)=Sof(C53A)=Sof(H53A)=Sof(C55A)=Sof(H55D)=Sof(H55E)=Sof(H55F)=
 Sof(C57A)=Sof(H57D)=Sof(H57E)=Sof(H57F)=Sof(C58A)=Sof(H58D)=Sof(H58E)=
 Sof(H58F)=FVAR(1)
 Sof(C45B)=Sof(H45A)=Sof(H45B)=Sof(H45C)=Sof(C35B)=Sof(C40B)=Sof(C39B)=
 Sof(H39B)=Sof(C38B)=Sof(H38B)=Sof(C37B)=Sof(H37B)=Sof(C36B)=Sof(C44B)=
 Sof(H44B)=Sof(C41B)=Sof(H41B)=Sof(C43B)=Sof(H43D)=Sof(H43E)=Sof(H43F)=
 Sof(C46B)=Sof(H46D)=Sof(H46E)=Sof(H46F)=Sof(C42B)=Sof(H42D)=Sof(H42E)=
 Sof(H42F)=1-FVAR(2)
 Sof(C35A)=Sof(C40A)=Sof(C39A)=Sof(H39A)=Sof(C38A)=Sof(H38A)=Sof(C37A)=
 Sof(H37A)=Sof(C36A)=Sof(C44A)=Sof(H44A)=Sof(C41A)=Sof(H41A)=Sof(C43A)=
 Sof(H43A)=Sof(H43B)=Sof(H43C)=Sof(C46A)=Sof(H46A)=Sof(H46B)=Sof(H46C)=
 Sof(C42A)=Sof(H42A)=Sof(H42B)=Sof(H42C)=Sof(C45A)=Sof(H45D)=Sof(H45E)=
 Sof(H45F)=FVAR(2)
6.a Ternary CH refined with riding coordinates:
 C44A(H44A), C41A(H41A), C56B(H56B), C53B(H53B), C27(H27), C15(H15), C12(H12),
 C24(H24), C56A(H56A), C53A(H53A), C44B(H44B), C41B(H41B)
6.b Aromatic/amide H refined with riding coordinates:
 C31(H31), C2(H2), C39A(H39A), C38A(H38A), C37A(H37A), C9(H9), C51B(H51B),
 C50B(H50B), C49B(H49B), C8(H8), C22(H22), C10(H10), C20(H20), C21(H21),
 C51A(H51A), C50A(H50A), C49A(H49A), C39B(H39B), C38B(H38B), C37B(H37B)
6.c Idealised Me refined as rotating group:
 C33(H33A,H33B,H33C), C5(H5A,H5B,H5C), C4(H4A,H4B,H4C), C17(H17A,H17B,H17C),
 C34(H34A,H34B,H34C), C13(H13A,H13B,H13C), C28(H28A,H28B,H28C), C16(H16A,H16B,
 H16C), C29(H29A,H29B,H29C), C25(H25A,H25B,H25C), C43A(H43A,H43B,H43C),
 C45B(H45A,H45B,H45C), C14(H14A,H14B,H14C), C54A(H54A,H54B,H54C), C55B(H55A,
 H55B,H55C), C26(H26A,H26B,H26C), C46A(H46A,H46B,H46C), C42A(H42A,H42B,H42C),
 C57B(H57A,H57B,H57C), C58B(H58A,H58B,H58C), C54B(H54D,H54E,H54F), C55A(H55D,
 H55E,H55F), C57A(H57D,H57E,H57F), C58A(H58D,H58E,H58F), C43B(H43D,H43E,H43F),
 C45A(H45D,H45E,H45F), C46B(H46D,H46E,H46F), C42B(H42D,H42E,H42F)
;
_shelx_shelxl_version_number 2014/7
_olex2_submission_special_instructions 'No special instructions were received'
_oxdiff_exptl_absorpt_empirical_details
;
Empirical correction (ABSPACK) includes:
- Absorption correction using spherical harmonics
- Frame scaling
;
_oxdiff_exptl_absorpt_empirical_full_max 2.550
_oxdiff_exptl_absorpt_empirical_full_min 0.610

loop_
_space_group_symop_operation_xyz
'x, y, z'
'-y, x-y, z'
'-x+y, -x, z'
'x+2/3, y+1/3, z+1/3'
'-y+2/3, x-y+1/3, z+1/3'
'-x+y+2/3, -x+1/3, z+1/3'
'x+1/3, y+2/3, z+2/3'
'-y+1/3, x-y+2/3, z+2/3'
'-x+y+1/3, -x+2/3, z+2/3'
'-x, -y, -z'
'y, -x+y, -z'
'x-y, x, -z'
'-x+2/3, -y+1/3, -z+1/3'
'y+2/3, -x+y+1/3, -z+1/3'
'x-y+2/3, x+1/3, -z+1/3'
'-x+1/3, -y+2/3, -z+2/3'
'y+1/3, -x+y+2/3, -z+2/3'
'x-y+1/3, x+2/3, -z+2/3'

loop_
_atom_site_label
_atom_site_type_symbol
_atom_site_fract_x
_atom_site_fract_y
_atom_site_fract_z
_atom_site_U_iso_or_equiv
_atom_site_adp_type
_atom_site_occupancy
_atom_site_site_symmetry_order
_atom_site_calc_flag
_atom_site_refinement_flags_posn
_atom_site_refinement_flags_adp
_atom_site_refinement_flags_occupancy
_atom_site_disorder_assembly
_atom_site_disorder_group
Ga2 Ga 0.33796(2) 0.34244(2) 0.77280(2) 0.05060(13) Uani 1 1 d . . . . .
Ga1 Ga 0.43596(2) 0.50518(2) 0.68284(2) 0.05202(13) Uani 1 1 d . . . . .
P1 P 0.37440(3) 0.44075(3) 0.75706(3) 0.0500(2) Uani 1 1 d . . . . .
P5 P 0.31953(3) 0.38620(3) 0.74351(3) 0.0502(2) Uani 1 1 d . . . . .
P2 P 0.42152(3) 0.42557(3) 0.74092(3) 0.0539(3) Uani 1 1 d . . . . .
P3 P 0.36840(3) 0.46649(3) 0.69725(3) 0.0531(2) Uani 1 1 d . . . . .
P7 P 0.37612(3) 0.42754(3) 0.65211(3) 0.0579(3) Uani 1 1 d . . . . .
P8 P 0.34063(3) 0.36933(3) 0.68489(3) 0.0569(3) Uani 1 1 d . . . . .
P4 P 0.43744(3) 0.44618(4) 0.67469(3) 0.0590(3) Uani 1 1 d . . . . .
P6 P 0.38765(4) 0.36467(4) 0.71952(3) 0.0583(3) Uani 1 1 d . . . . .
N3 N 0.34730(10) 0.34067(10) 0.83373(9) 0.0542(8) Uani 1 1 d D . . . .
N1 N 0.47015(10) 0.54639(10) 0.72221(9) 0.0533(8) Uani 1 1 d . . . . .
N2 N 0.44686(10) 0.53861(10) 0.63233(9) 0.0533(8) Uani 1 1 d . . . . .
N4 N 0.29896(11) 0.28712(10) 0.76578(8) 0.0594(9) Uani 1 1 d D . . . .
C30 C 0.32406(14) 0.30943(13) 0.85773(11) 0.0579(11) Uani 1 1 d . . . . .
C31 C 0.29359(14) 0.27486(13) 0.84163(11) 0.0582(11) Uani 1 1 d . . . . .
H31 H 0.2775 0.2563 0.8626 0.070 Uiso 1 1 calc R . . . .
C2 C 0.50156(12) 0.59342(13) 0.66612(12) 0.0592(11) Uani 1 1 d . . . . .
H2 H 0.5247 0.6174 0.6599 0.071 Uiso 1 1 calc R . . . .
C35A C 0.3792(2) 0.3752(3) 0.8530(6) 0.0541(18) Uani 0.715(11) 1 d D U P A 1
C40A C 0.4159(3) 0.3796(2) 0.8479(3) 0.057(2) Uani 0.715(11) 1 d D U P A 1
C39A C 0.4475(2) 0.4120(3) 0.8680(4) 0.065(2) Uani 0.715(11) 1 d D U P A 1
H39A H 0.4731 0.4156 0.8662 0.078 Uiso 0.715(11) 1 calc R . P A 1
C38A C 0.4411(3) 0.4384(3) 0.8904(3) 0.071(3) Uani 0.715(11) 1 d D U P A 1
H38A H 0.4626 0.4600 0.9040 0.085 Uiso 0.715(11) 1 calc R . P A 1
C37A C 0.4043(3) 0.4344(3) 0.8937(3) 0.068(2) Uani 0.715(11) 1 d D U P A 1
H37A H 0.4009 0.4538 0.9079 0.081 Uiso 0.715(11) 1 calc R . P A 1
C36A C 0.3724(2) 0.4019(2) 0.8760(3) 0.0570(18) Uani 0.715(11) 1 d D U P A 1
C44A C 0.4228(3) 0.3496(3) 0.8262(4) 0.067(2) Uani 0.715(11) 1 d D U P A 1
H44A H 0.4026 0.3381 0.8030 0.080 Uiso 0.715(11) 1 calc R . P A 1
C41A C 0.3315(3) 0.3956(2) 0.88370(18) 0.0584(18) Uani 0.715(11) 1 d D U P A 1
H41A H 0.3119 0.3694 0.8718 0.070 Uiso 0.715(11) 1 calc R . P A 1
C6 C 0.46476(12) 0.53883(12) 0.76792(11) 0.0560(10) Uani 1 1 d . . . . .
C18 C 0.41810(12) 0.52595(13) 0.59826(11) 0.0603(11) Uani 1 1 d . . . . .
C23 C 0.41791(13) 0.50037(14) 0.56678(11) 0.0626(11) Uani 1 1 d . . . . .
C7 C 0.43768(13) 0.54544(13) 0.79005(12) 0.0597(11) Uani 1 1 d . . . . .
C19 C 0.39155(12) 0.53935(14) 0.59768(12) 0.0608(11) Uani 1 1 d . . . . .
C1 C 0.49652(12) 0.58179(13) 0.70864(12) 0.0574(10) Uani 1 1 d . . . . .
C32 C 0.28310(14) 0.26323(13) 0.79944(12) 0.0606(11) Uani 1 1 d . . . . .
C3 C 0.47721(12) 0.57468(13) 0.63135(11) 0.0600(11) Uani 1 1 d . . . . .
C11 C 0.48825(12) 0.52608(13) 0.78854(12) 0.0594(11) Uani 1 1 d . . . . .
C9 C 0.46094(15) 0.53245(15) 0.85553(12) 0.0735(14) Uani 1 1 d . . . . .
H9 H 0.4607 0.5318 0.8860 0.088 Uiso 1 1 calc R . . . .
C47B C 0.2835(8) 0.2706(10) 0.7234(5) 0.065(4) Uani 0.42(2) 1 d D U P B 2
C52B C 0.3033(7) 0.2556(8) 0.7004(5) 0.078(4) Uani 0.42(2) 1 d D U P B 2
C51B C 0.2893(7) 0.2410(6) 0.6591(4) 0.081(4) Uani 0.42(2) 1 d D U P B 2
H51B H 0.3014 0.2295 0.6430 0.097 Uiso 0.42(2) 1 calc R . P B 2
C50B C 0.2587(7) 0.2432(7) 0.6416(4) 0.089(5) Uani 0.42(2) 1 d D U P B 2
H50B H 0.2509 0.2346 0.6130 0.106 Uiso 0.42(2) 1 calc R . P B 2
C49B C 0.2388(6) 0.2578(7) 0.6649(5) 0.089(5) Uani 0.42(2) 1 d D U P B 2
H49B H 0.2163 0.2574 0.6532 0.107 Uiso 0.42(2) 1 calc R . P B 2
C48B C 0.2521(7) 0.2730(9) 0.7057(6) 0.069(4) Uani 0.42(2) 1 d D U P B 2
C56B C 0.3352(6) 0.2500(6) 0.7184(6) 0.093(5) Uani 0.42(2) 1 d D U P B 2
H56B H 0.3442 0.2647 0.7460 0.111 Uiso 0.42(2) 1 calc R . P B 2
C53B C 0.2314(7) 0.2927(7) 0.7275(7) 0.080(5) Uani 0.42(2) 1 d D U P B 2
H53B H 0.2477 0.3086 0.7522 0.096 Uiso 0.42(2) 1 calc R . P B 2
C27 C 0.44750(15) 0.48699(16) 0.56642(12) 0.0717(13) Uani 1 1 d . . . . .
H27 H 0.4531 0.4841 0.5971 0.086 Uiso 1 1 calc R . . . .
C33 C 0.33075(17) 0.31026(14) 0.90525(11) 0.0730(14) Uani 1 1 d . . . . .
H33A H 0.3571 0.3317 0.9121 0.109 Uiso 1 1 calc GR . . . .
H33B H 0.3283 0.2853 0.9143 0.109 Uiso 1 1 calc GR . . . .
H33C H 0.3112 0.3142 0.9203 0.109 Uiso 1 1 calc GR . . . .
C5 C 0.48544(14) 0.59944(14) 0.59137(12) 0.0707(13) Uani 1 1 d . . . . .
H5A H 0.4695 0.5829 0.5676 0.106 Uiso 1 1 calc GR . . . .
H5B H 0.5133 0.6115 0.5840 0.106 Uiso 1 1 calc GR . . . .
H5C H 0.4788 0.6200 0.5967 0.106 Uiso 1 1 calc GR . . . .
C8 C 0.43650(15) 0.54214(15) 0.83432(13) 0.0714(13) Uani 1 1 d . . . . .
H8 H 0.4185 0.5466 0.8502 0.086 Uiso 1 1 calc R . . . .
C15 C 0.51516(13) 0.51568(14) 0.76509(12) 0.0637(11) Uani 1 1 d . . . . .
H15 H 0.5028 0.5047 0.7367 0.076 Uiso 1 1 calc R . . . .
C12 C 0.40930(14) 0.55512(15) 0.76693(14) 0.0696(12) Uani 1 1 d . . . . .
H12 H 0.4070 0.5458 0.7367 0.084 Uiso 1 1 calc R . . . .
C22 C 0.38998(16) 0.48917(15) 0.53377(12) 0.0750(14) Uani 1 1 d . . . . .
H22 H 0.3889 0.4716 0.5122 0.090 Uiso 1 1 calc R . . . .
C10 C 0.48597(14) 0.52360(14) 0.83324(13) 0.0679(13) Uani 1 1 d . . . . .
H10 H 0.5018 0.5158 0.8485 0.081 Uiso 1 1 calc R . . . .
C20 C 0.36504(15) 0.52798(15) 0.56357(13) 0.0731(13) Uani 1 1 d . . . . .
H20 H 0.3473 0.5376 0.5621 0.088 Uiso 1 1 calc R . . . .
C21 C 0.36429(16) 0.50315(16) 0.53221(14) 0.0755(14) Uani 1 1 d . . . . .
H21 H 0.3460 0.4956 0.5094 0.091 Uiso 1 1 calc R . . . .
C4 C 0.52206(14) 0.61374(14) 0.74012(12) 0.0704(13) Uani 1 1 d . . . . .
H4A H 0.5108 0.6305 0.7454 0.106 Uiso 1 1 calc GR . . . .
H4B H 0.5484 0.6295 0.7282 0.106 Uiso 1 1 calc GR . . . .
H4C H 0.5235 0.6018 0.7671 0.106 Uiso 1 1 calc GR . . . .
C17 C 0.55571(14) 0.55069(16) 0.75619(15) 0.0795(15) Uani 1 1 d . . . . .
H17A H 0.5534 0.5685 0.7360 0.119 Uiso 1 1 calc GR . . . .
H17B H 0.5725 0.5415 0.7438 0.119 Uiso 1 1 calc GR . . . .
H17C H 0.5672 0.5646 0.7831 0.119 Uiso 1 1 calc GR . . . .
C34 C 0.25252(16) 0.22089(14) 0.79258(13) 0.0746(14) Uani 1 1 d . . . . .
H34A H 0.2281 0.2154 0.8068 0.112 Uiso 1 1 calc GR . . . .
H34B H 0.2618 0.2040 0.8047 0.112 Uiso 1 1 calc GR . . . .
H34C H 0.2478 0.2157 0.7618 0.112 Uiso 1 1 calc GR . . . .
C24 C 0.39088(14) 0.56701(16) 0.63084(14) 0.0738(13) Uani 1 1 d . . . . .
H24 H 0.4130 0.5741 0.6513 0.089 Uiso 1 1 calc R . . . .
C13 C 0.36835(15) 0.53422(15) 0.78601(16) 0.0753(13) Uani 1 1 d . . . . .
H13A H 0.3588 0.5060 0.7875 0.113 Uiso 1 1 calc GR . . . .
H13B H 0.3507 0.5389 0.7679 0.113 Uiso 1 1 calc GR . . . .
H13C H 0.3691 0.5443 0.8149 0.113 Uiso 1 1 calc GR . . . .
C28 C 0.43298(17) 0.44725(17) 0.54529(15) 0.0855(16) Uani 1 1 d . . . . .
H28A H 0.4078 0.4281 0.5579 0.128 Uiso 1 1 calc GR . . . .
H28B H 0.4521 0.4386 0.5499 0.128 Uiso 1 1 calc GR . . . .
H28C H 0.4297 0.4494 0.5145 0.128 Uiso 1 1 calc GR . . . .
C16 C 0.52010(15) 0.48442(16) 0.78765(15) 0.0798(15) Uani 1 1 d . . . . .
H16A H 0.5354 0.4953 0.8139 0.120 Uiso 1 1 calc GR . . . .
H16B H 0.5338 0.4754 0.7687 0.120 Uiso 1 1 calc GR . . . .
H16C H 0.4943 0.4623 0.7950 0.120 Uiso 1 1 calc GR . . . .
C29 C 0.48630(17) 0.51739(18) 0.54659(16) 0.0936(19) Uani 1 1 d . . . . .
H29A H 0.4819 0.5226 0.5170 0.140 Uiso 1 1 calc GR . . . .
H29B H 0.5046 0.5075 0.5468 0.140 Uiso 1 1 calc GR . . . .
H29C H 0.4973 0.5417 0.5632 0.140 Uiso 1 1 calc GR . . . .
C25 C 0.35292(16) 0.54823(17) 0.65618(15) 0.0800(14) Uani 1 1 d . . . . .
H25A H 0.3309 0.5411 0.6367 0.120 Uiso 1 1 calc GR . . . .
H25B H 0.3538 0.5668 0.6776 0.120 Uiso 1 1 calc GR . . . .
H25C H 0.3496 0.5247 0.6706 0.120 Uiso 1 1 calc GR . . . .
C43A C 0.3240(3) 0.3960(3) 0.9322(2) 0.072(2) Uani 0.715(11) 1 d D U P A 1
H43A H 0.3296 0.3773 0.9469 0.108 Uiso 0.715(11) 1 calc GR . P A 1
H43B H 0.2965 0.3885 0.9369 0.108 Uiso 0.715(11) 1 calc GR . P A 1
H43C H 0.3410 0.4223 0.9436 0.108 Uiso 0.715(11) 1 calc GR . P A 1
C45B C 0.4564(8) 0.3580(12) 0.7923(9) 0.065(6) Uani 0.285(11) 1 d D U P A 2
H45A H 0.4550 0.3784 0.7757 0.097 Uiso 0.285(11) 1 calc GR . P A 2
H45B H 0.4549 0.3378 0.7728 0.097 Uiso 0.285(11) 1 calc GR . P A 2
H45C H 0.4812 0.3697 0.8081 0.097 Uiso 0.285(11) 1 calc GR . P A 2
C14 C 0.42475(18) 0.59885(16) 0.7652(2) 0.1000(19) Uani 1 1 d . . . . .
H14A H 0.4317 0.6098 0.7941 0.150 Uiso 1 1 calc GR . . . .
H14B H 0.4046 0.6037 0.7534 0.150 Uiso 1 1 calc GR . . . .
H14C H 0.4481 0.6113 0.7468 0.150 Uiso 1 1 calc GR . . . .
C54A C 0.2270(10) 0.3138(9) 0.6943(10) 0.090(6) Uani 0.58(2) 1 d D U P B 1
H54A H 0.2525 0.3349 0.6845 0.135 Uiso 0.58(2) 1 calc GR . P B 1
H54B H 0.2139 0.3249 0.7111 0.135 Uiso 0.58(2) 1 calc GR . P B 1
H54C H 0.2108 0.2998 0.6695 0.135 Uiso 0.58(2) 1 calc GR . P B 1
C55B C 0.1912(8) 0.2615(8) 0.7443(10) 0.099(9) Uani 0.42(2) 1 d D U P B 2
H55A H 0.1738 0.2479 0.7200 0.149 Uiso 0.42(2) 1 calc GR . P B 2
H55B H 0.1799 0.2741 0.7617 0.149 Uiso 0.42(2) 1 calc GR . P B 2
H55C H 0.1941 0.2425 0.7619 0.149 Uiso 0.42(2) 1 calc GR . P B 2
C26 C 0.39654(19) 0.60490(17) 0.6102(2) 0.0995(18) Uani 1 1 d . . . . .
H26A H 0.4216 0.6179 0.5948 0.149 Uiso 1 1 calc GR . . . .
H26B H 0.3965 0.6224 0.6326 0.149 Uiso 1 1 calc GR . . . .
H26C H 0.3751 0.5986 0.5900 0.149 Uiso 1 1 calc GR . . . .
C46A C 0.4160(4) 0.3146(4) 0.8544(5) 0.092(4) Uani 0.715(11) 1 d D U P A 1
H46A H 0.4360 0.3237 0.8769 0.138 Uiso 0.715(11) 1 calc GR . P A 1
H46B H 0.4178 0.2951 0.8366 0.138 Uiso 0.715(11) 1 calc GR . P A 1
H46C H 0.3899 0.3029 0.8675 0.138 Uiso 0.715(11) 1 calc GR . P A 1
C42A C 0.3256(3) 0.4273(3) 0.8618(2) 0.075(2) Uani 0.715(11) 1 d D U P A 1
H42A H 0.3441 0.4530 0.8738 0.112 Uiso 0.715(11) 1 calc GR . P A 1
H42B H 0.2988 0.4218 0.8668 0.112 Uiso 0.715(11) 1 calc GR . P A 1
H42C H 0.3301 0.4273 0.8309 0.112 Uiso 0.715(11) 1 calc GR . P A 1
C57B C 0.3703(8) 0.2647(9) 0.6878(9) 0.113(9) Uani 0.42(2) 1 d D U P B 2
H57A H 0.3635 0.2464 0.6638 0.170 Uiso 0.42(2) 1 calc GR . P B 2
H57B H 0.3928 0.2665 0.7033 0.170 Uiso 0.42(2) 1 calc GR . P B 2
H57C H 0.3771 0.2907 0.6769 0.170 Uiso 0.42(2) 1 calc GR . P B 2
C58B C 0.3211(9) 0.2065(6) 0.7269(8) 0.114(7) Uani 0.42(2) 1 d D U P B 2
H58A H 0.2988 0.1958 0.7467 0.171 Uiso 0.42(2) 1 calc GR . P B 2
H58B H 0.3424 0.2039 0.7395 0.171 Uiso 0.42(2) 1 calc GR . P B 2
H58C H 0.3130 0.1920 0.6998 0.171 Uiso 0.42(2) 1 calc GR . P B 2
C47A C 0.2914(6) 0.2724(7) 0.7220(3) 0.068(4) Uani 0.58(2) 1 d D U P B 1
C52A C 0.3154(5) 0.2604(6) 0.7030(4) 0.072(3) Uani 0.58(2) 1 d D U P B 1
C51A C 0.3074(5) 0.2485(5) 0.6600(3) 0.084(3) Uani 0.58(2) 1 d D U P B 1
H51A H 0.3239 0.2415 0.6449 0.101 Uiso 0.58(2) 1 calc R . P B 1
C50A C 0.2757(5) 0.2469(5) 0.6394(3) 0.079(3) Uani 0.58(2) 1 d D U P B 1
H50A H 0.2699 0.2371 0.6109 0.095 Uiso 0.58(2) 1 calc R . P B 1
C49A C 0.2518(4) 0.2591(5) 0.6591(3) 0.075(3) Uani 0.58(2) 1 d D U P B 1
H49A H 0.2304 0.2583 0.6442 0.090 Uiso 0.58(2) 1 calc R . P B 1
C48A C 0.2602(5) 0.2724(6) 0.7014(4) 0.075(3) Uani 0.58(2) 1 d D U P B 1
C56A C 0.3490(5) 0.2608(5) 0.7252(4) 0.086(4) Uani 0.58(2) 1 d D U P B 1
H56A H 0.3562 0.2794 0.7498 0.104 Uiso 0.58(2) 1 calc R . P B 1
C53A C 0.2330(4) 0.2851(5) 0.7224(5) 0.073(3) Uani 0.58(2) 1 d D U P B 1
H53A H 0.2468 0.2999 0.7488 0.088 Uiso 0.58(2) 1 calc R . P B 1
C54B C 0.2225(12) 0.3189(11) 0.6986(10) 0.081(8) Uani 0.42(2) 1 d D U P B 2
H54D H 0.2468 0.3390 0.6852 0.122 Uiso 0.42(2) 1 calc GR . P B 2
H54E H 0.2111 0.3314 0.7159 0.122 Uiso 0.42(2) 1 calc GR . P B 2
H54F H 0.2039 0.3029 0.6762 0.122 Uiso 0.42(2) 1 calc GR . P B 2
C55A C 0.1938(6) 0.2506(7) 0.7374(8) 0.104(6) Uani 0.58(2) 1 d D U P B 1
H55D H 0.1787 0.2607 0.7522 0.156 Uiso 0.58(2) 1 calc GR . P B 1
H55E H 0.1987 0.2342 0.7571 0.156 Uiso 0.58(2) 1 calc GR . P B 1
H55F H 0.1790 0.2351 0.7125 0.156 Uiso 0.58(2) 1 calc GR . P B 1
C57A C 0.3861(5) 0.2748(5) 0.6982(5) 0.086(4) Uani 0.58(2) 1 d D U P B 1
H57D H 0.3807 0.2566 0.6744 0.129 Uiso 0.58(2) 1 calc GR . P B 1
H57E H 0.4071 0.2760 0.7161 0.129 Uiso 0.58(2) 1 calc GR . P B 1
H57F H 0.3943 0.3010 0.6868 0.129 Uiso 0.58(2) 1 calc GR . P B 1
C58A C 0.3377(6) 0.2206(5) 0.7444(6) 0.123(6) Uani 0.58(2) 1 d D U P B 1
H58D H 0.3124 0.2099 0.7590 0.184 Uiso 0.58(2) 1 calc GR . P B 1
H58E H 0.3577 0.2234 0.7650 0.184 Uiso 0.58(2) 1 calc GR . P B 1
H58F H 0.3357 0.2027 0.7214 0.184 Uiso 0.58(2) 1 calc GR . P B 1
C35B C 0.3842(5) 0.3712(9) 0.8518(17) 0.058(5) Uani 0.285(11) 1 d D U P A 2
C40B C 0.4188(5) 0.3700(5) 0.8485(8) 0.049(4) Uani 0.285(11) 1 d D U P A 2
C39B C 0.4528(4) 0.4027(6) 0.8645(10) 0.064(5) Uani 0.285(11) 1 d D U P A 2
H39B H 0.4773 0.4039 0.8611 0.077 Uiso 0.285(11) 1 calc R . P A 2
C38B C 0.4515(5) 0.4327(6) 0.8848(8) 0.062(5) Uani 0.285(11) 1 d D U P A 2
H38B H 0.4752 0.4544 0.8947 0.074 Uiso 0.285(11) 1 calc R . P A 2
C37B C 0.4165(5) 0.4324(6) 0.8915(8) 0.053(4) Uani 0.285(11) 1 d D U P A 2
H37B H 0.4153 0.4515 0.9089 0.064 Uiso 0.285(11) 1 calc R . P A 2
C36B C 0.3829(5) 0.4026(6) 0.8714(9) 0.061(4) Uani 0.285(11) 1 d D U P A 2
C44B C 0.4222(7) 0.3396(6) 0.8241(8) 0.056(4) Uani 0.285(11) 1 d D U P A 2
H44B H 0.3970 0.3212 0.8093 0.067 Uiso 0.285(11) 1 calc R . P A 2
C41B C 0.3469(5) 0.4072(5) 0.8728(6) 0.064(4) Uani 0.285(11) 1 d D U P A 2
H41B H 0.3310 0.3938 0.8468 0.076 Uiso 0.285(11) 1 calc R . P A 2
C43B C 0.3205(6) 0.3878(5) 0.9116(8) 0.087(7) Uani 0.285(11) 1 d D U P A 2
H43D H 0.3016 0.3604 0.9048 0.130 Uiso 0.285(11) 1 calc GR . P A 2
H43E H 0.3065 0.4017 0.9188 0.130 Uiso 0.285(11) 1 calc GR . P A 2
H43F H 0.3366 0.3887 0.9361 0.130 Uiso 0.285(11) 1 calc GR . P A 2
C45A C 0.4624(3) 0.3658(5) 0.8035(4) 0.084(4) Uani 0.715(11) 1 d D U P A 1
H45D H 0.4663 0.3870 0.7841 0.126 Uiso 0.715(11) 1 calc GR . P A 1
H45E H 0.4629 0.3448 0.7871 0.126 Uiso 0.715(11) 1 calc GR . P A 1
H45F H 0.4834 0.3760 0.8250 0.126 Uiso 0.715(11) 1 calc GR . P A 1
C46B C 0.4315(9) 0.3188(11) 0.8600(11) 0.083(8) Uani 0.285(11) 1 d D U P A 2
H46D H 0.4369 0.2992 0.8474 0.125 Uiso 0.285(11) 1 calc GR . P A 2
H46E H 0.4090 0.3058 0.8794 0.125 Uiso 0.285(11) 1 calc GR . P A 2
H46F H 0.4545 0.3381 0.8760 0.125 Uiso 0.285(11) 1 calc GR . P A 2
C42B C 0.3540(7) 0.4493(5) 0.8722(5) 0.065(5) Uani 0.285(11) 1 d D U P A 2
H42D H 0.3652 0.4620 0.8997 0.098 Uiso 0.285(11) 1 calc GR . P A 2
H42E H 0.3291 0.4486 0.8675 0.098 Uiso 0.285(11) 1 calc GR . P A 2
H42F H 0.3723 0.4640 0.8490 0.098 Uiso 0.285(11) 1 calc GR . P A 2

loop_
_atom_site_aniso_label
_atom_site_aniso_U_11
_atom_site_aniso_U_22
_atom_site_aniso_U_33
_atom_site_aniso_U_23
_atom_site_aniso_U_13
_atom_site_aniso_U_12
Ga2 0.0629(3) 0.0551(3) 0.03269(18) 0.00641(18) 0.00798(19) 0.0286(3)
Ga1 0.0460(3) 0.0573(3) 0.03816(19) 0.00526(19) 0.00167(18) 0.0149(2)
P1 0.0482(5) 0.0593(6) 0.0367(4) 0.0036(4) 0.0028(4) 0.0225(5)
P5 0.0493(6) 0.0542(6) 0.0410(4) 0.0053(4) 0.0030(4) 0.0213(5)
P2 0.0499(6) 0.0689(7) 0.0402(4) 0.0059(4) 0.0037(4) 0.0278(5)
P3 0.0473(6) 0.0569(6) 0.0450(4) 0.0083(4) 0.0015(4) 0.0185(5)
P7 0.0625(7) 0.0639(7) 0.0356(4) 0.0067(4) 0.0011(4) 0.0228(6)
P8 0.0639(7) 0.0581(6) 0.0349(4) 0.0029(4) 0.0023(4) 0.0203(5)
P4 0.0586(6) 0.0720(7) 0.0422(4) 0.0058(5) 0.0099(4) 0.0296(6)
P6 0.0655(7) 0.0669(7) 0.0440(4) 0.0077(5) 0.0131(5) 0.0343(6)
N3 0.074(2) 0.059(2) 0.0345(12) 0.0066(13) 0.0055(14) 0.0369(19)
N1 0.0488(18) 0.062(2) 0.0370(13) 0.0075(14) 0.0008(13) 0.0185(16)
N2 0.0470(18) 0.0530(19) 0.0419(13) 0.0034(14) -0.0001(13) 0.0115(16)
N4 0.079(2) 0.057(2) 0.0357(13) 0.0087(14) 0.0181(15) 0.0296(19)
C30 0.084(3) 0.058(2) 0.0401(16) 0.0067(17) 0.0134(19) 0.041(2)
C31 0.080(3) 0.057(2) 0.0379(15) 0.0161(17) 0.0209(18) 0.034(2)
C2 0.049(2) 0.057(2) 0.0504(18) 0.0090(18) 0.0010(17) 0.011(2)
C35A 0.079(4) 0.054(4) 0.033(3) 0.014(3) 0.003(3) 0.037(3)
C40A 0.082(4) 0.051(4) 0.039(3) 0.011(3) 0.006(3) 0.033(3)
C39A 0.084(4) 0.068(5) 0.050(4) 0.016(4) 0.014(4) 0.042(4)
C38A 0.096(6) 0.070(4) 0.039(3) 0.007(3) 0.021(5) 0.036(5)
C37A 0.100(6) 0.069(4) 0.039(3) 0.004(3) 0.014(4) 0.046(4)
C36A 0.083(5) 0.061(3) 0.033(3) 0.000(2) 0.009(3) 0.041(4)
C44A 0.080(4) 0.072(5) 0.056(4) 0.005(4) 0.008(3) 0.043(4)
C41A 0.085(5) 0.057(4) 0.035(3) 0.009(3) 0.018(3) 0.036(4)
C6 0.052(2) 0.056(2) 0.0401(16) 0.0060(16) -0.0035(16) 0.0119(19)
C18 0.052(2) 0.067(3) 0.0356(15) 0.0071(17) 0.0006(16) 0.010(2)
C23 0.061(3) 0.069(3) 0.0411(17) 0.0065(18) 0.0089(18) 0.021(2)
C7 0.053(2) 0.057(3) 0.0521(19) 0.0043(18) 0.0022(18) 0.015(2)
C19 0.047(2) 0.067(3) 0.0489(18) 0.0038(19) -0.0045(17) 0.013(2)
C1 0.049(2) 0.058(2) 0.0479(18) 0.0070(18) -0.0028(17) 0.013(2)
C32 0.079(3) 0.053(2) 0.0482(18) 0.0111(18) 0.020(2) 0.032(2)
C3 0.050(2) 0.066(3) 0.0437(17) 0.0077(18) 0.0011(17) 0.014(2)
C11 0.051(2) 0.057(2) 0.0465(17) 0.0045(17) -0.0010(17) 0.009(2)
C9 0.073(3) 0.079(3) 0.0421(18) 0.002(2) -0.001(2) 0.018(3)
C47B 0.101(9) 0.058(6) 0.031(5) -0.005(5) 0.021(6) 0.036(7)
C52B 0.115(9) 0.069(6) 0.047(5) 0.010(5) 0.029(6) 0.044(7)
C51B 0.117(9) 0.069(6) 0.043(5) 0.000(5) 0.034(6) 0.035(7)
C50B 0.118(10) 0.081(7) 0.039(5) -0.003(5) 0.019(7) 0.029(9)
C49B 0.112(9) 0.084(7) 0.036(5) -0.001(5) 0.009(6) 0.021(8)
C48B 0.094(7) 0.061(5) 0.035(5) -0.008(5) 0.010(6) 0.027(6)
C56B 0.122(10) 0.089(9) 0.066(7) -0.009(6) 0.035(7) 0.053(8)
C53B 0.089(8) 0.070(8) 0.050(6) -0.008(6) 0.006(6) 0.017(6)
C27 0.075(3) 0.089(4) 0.0423(18) 0.004(2) 0.013(2) 0.035(3)
C33 0.119(4) 0.069(3) 0.0375(17) 0.0106(18) 0.015(2) 0.052(3)
C5 0.061(3) 0.074(3) 0.0479(18) 0.012(2) -0.0056(19) 0.012(2)
C8 0.070(3) 0.072(3) 0.053(2) -0.002(2) 0.008(2) 0.021(3)
C15 0.056(3) 0.070(3) 0.0500(18) 0.0091(19) -0.0047(18) 0.020(2)
C12 0.068(3) 0.076(3) 0.058(2) 0.003(2) 0.005(2) 0.030(3)
C22 0.084(4) 0.078(3) 0.0390(17) -0.002(2) -0.002(2) 0.023(3)
C10 0.059(3) 0.071(3) 0.0485(19) 0.005(2) -0.0047(19) 0.014(2)
C20 0.064(3) 0.083(3) 0.055(2) 0.002(2) -0.011(2) 0.024(3)
C21 0.074(3) 0.080(3) 0.057(2) -0.005(2) -0.018(2) 0.026(3)
C4 0.063(3) 0.063(3) 0.053(2) 0.004(2) -0.006(2) 0.007(2)
C17 0.053(3) 0.091(4) 0.068(2) 0.007(3) 0.002(2) 0.016(3)
C34 0.101(4) 0.063(3) 0.0498(19) 0.005(2) 0.022(2) 0.033(3)
C24 0.063(3) 0.085(4) 0.062(2) -0.008(2) -0.011(2) 0.029(3)
C13 0.068(3) 0.068(3) 0.082(3) -0.006(3) 0.002(3) 0.029(3)
C28 0.086(4) 0.089(4) 0.070(3) 0.004(3) 0.018(3) 0.035(3)
C16 0.061(3) 0.092(4) 0.076(3) 0.014(3) -0.009(2) 0.031(3)
C29 0.082(4) 0.100(4) 0.073(3) -0.014(3) 0.023(3) 0.026(3)
C25 0.082(4) 0.090(4) 0.066(2) 0.006(3) 0.006(3) 0.042(3)
C43A 0.105(6) 0.068(5) 0.043(3) 0.003(3) 0.014(4) 0.042(5)
C45B 0.049(9) 0.099(14) 0.062(13) -0.016(11) -0.004(9) 0.049(10)
C14 0.092(4) 0.072(4) 0.126(5) 0.027(4) 0.007(4) 0.034(3)
C54A 0.062(7) 0.105(12) 0.099(12) -0.001(9) 0.003(7) 0.038(7)
C55B 0.114(15) 0.081(12) 0.057(8) 0.011(8) 0.007(9) 0.014(11)
C26 0.093(4) 0.078(4) 0.111(4) 0.000(3) 0.003(4) 0.030(3)
C46A 0.089(8) 0.098(7) 0.095(7) 0.013(6) 0.008(7) 0.051(7)
C42A 0.109(7) 0.082(6) 0.052(3) 0.009(3) 0.020(4) 0.062(5)
C57B 0.127(16) 0.091(13) 0.109(14) 0.006(11) 0.045(13) 0.045(12)
C58B 0.140(18) 0.111(14) 0.100(13) 0.042(10) 0.032(11) 0.070(12)
C47A 0.095(7) 0.060(5) 0.038(5) 0.011(4) 0.015(5) 0.030(6)
C52A 0.112(8) 0.070(6) 0.042(4) 0.010(4) 0.026(4) 0.052(6)
C51A 0.120(8) 0.079(6) 0.051(4) 0.010(4) 0.034(5) 0.049(6)
C50A 0.111(8) 0.075(6) 0.044(4) -0.001(4) 0.014(5) 0.040(7)
C49A 0.099(7) 0.070(5) 0.039(4) -0.002(4) 0.017(5) 0.029(5)
C48A 0.096(7) 0.063(5) 0.041(4) 0.006(4) 0.023(5) 0.020(5)
C56A 0.125(9) 0.086(7) 0.063(5) 0.016(5) 0.026(5) 0.064(7)
C53A 0.063(5) 0.081(7) 0.056(6) -0.011(5) -0.016(4) 0.022(5)
C54B 0.080(15) 0.080(11) 0.057(7) 0.000(8) -0.015(9) 0.020(9)
C55A 0.081(8) 0.133(16) 0.093(12) 0.026(10) 0.025(8) 0.051(9)
C57A 0.127(11) 0.087(10) 0.074(6) 0.011(6) 0.028(7) 0.076(9)
C58A 0.137(14) 0.129(13) 0.115(12) 0.072(10) 0.055(9) 0.076(11)
C35B 0.089(8) 0.055(7) 0.030(6) 0.005(7) 0.004(8) 0.035(7)
C40B 0.077(6) 0.052(7) 0.042(5) 0.014(6) 0.006(5) 0.050(5)
C39B 0.082(7) 0.067(8) 0.048(6) 0.013(7) 0.025(6) 0.042(6)
C38B 0.084(8) 0.059(7) 0.048(7) 0.009(6) 0.028(7) 0.040(7)
C37B 0.086(8) 0.053(6) 0.043(6) -0.001(5) 0.023(8) 0.052(6)
C36B 0.084(7) 0.065(6) 0.042(7) 0.007(6) 0.007(7) 0.043(6)
C44B 0.069(7) 0.061(8) 0.058(7) -0.003(7) 0.005(6) 0.047(6)
C41B 0.094(10) 0.060(8) 0.033(6) 0.006(6) 0.009(7) 0.036(7)
C43B 0.070(11) 0.062(11) 0.109(17) 0.018(13) 0.000(14) 0.018(9)
C45A 0.087(7) 0.103(9) 0.069(6) 0.008(6) -0.002(5) 0.052(6)
C46B 0.091(17) 0.079(13) 0.068(10) 0.028(10) 0.001(13) 0.034(13)
C42B 0.082(12) 0.072(10) 0.047(7) 0.003(7) 0.013(8) 0.042(9)

loop_
_atom_type_symbol
_atom_type_description
_atom_type_scat_dispersion_real
_atom_type_scat_dispersion_imag
_atom_type_scat_source
C C 0.0181 0.0091 'International Tables Vol C Tables 4.2.6.8 and 6.1.1.4'
H H 0.0000 0.0000 'International Tables Vol C Tables 4.2.6.8 and 6.1.1.4'
Ga Ga -1.2846 0.7763 'International Tables Vol C Tables 4.2.6.8 and 6.1.1.4'
N N 0.0311 0.0180 'International Tables Vol C Tables 4.2.6.8 and 6.1.1.4'
P P 0.2955 0.4335 'International Tables Vol C Tables 4.2.6.8 and 6.1.1.4'

loop_
_exptl_crystal_face_index_h
_exptl_crystal_face_index_k
_exptl_crystal_face_index_l
_exptl_crystal_face_perp_dist
3 -5 0 0.0288
-3 5 0 0.0288
-5 -1 1 0.0208
5 1 -1 0.0208
-1 2 -5 0.0592
1 -2 5 0.0592
0 3 5 0.0550
0 -3 -5 0.0550
2 5 -1 0.0265
2 3 -5 0.0454
5 -2 -1 0.0255
-5 2 1 0.0255
-5 3 0 0.0261
0 -5 3 0.0304
1 -5 0 0.0242
5 1 -2 0.0181
5 -4 4 0.0511

loop_
_geom_angle_atom_site_label_1
_geom_angle_atom_site_label_2
_geom_angle_atom_site_label_3
_geom_angle
P5 Ga2 P6 87.59(4)
N3 Ga2 P5 122.46(10)
N3 Ga2 P6 124.12(11)
N3 Ga2 N4 97.30(14)
N4 Ga2 P5 114.44(12)
N4 Ga2 P6 112.14(9)
P3 Ga1 P4 87.70(4)
N1 Ga1 P3 120.49(10)
N1 Ga1 P4 122.78(11)
N1 Ga1 N2 96.82(13)
N2 Ga1 P3 112.67(10)
N2 Ga1 P4 117.99(11)
P5 P1 P2 103.52(6)
P3 P1 P5 90.46(5)
P3 P1 P2 102.99(5)
P1 P5 Ga2 97.38(5)
P1 P5 P8 96.74(5)
P8 P5 Ga2 78.69(5)
P4 P2 P1 103.37(6)
P6 P2 P1 103.04(6)
P6 P2 P4 91.36(5)
P1 P3 Ga1 96.50(5)
P1 P3 P7 97.82(6)
P7 P3 Ga1 79.92(5)
P3 P7 P8 100.81(5)
P3 P7 P4 94.13(6)
P8 P7 P4 102.04(6)
P5 P8 P7 101.64(6)
P6 P8 P5 94.37(5)
P6 P8 P7 100.70(6)
P2 P4 Ga1 96.87(5)
P2 P4 P7 96.41(5)
P7 P4 Ga1 78.76(5)
P2 P6 Ga2 97.45(5)
P2 P6 P8 97.68(6)
P8 P6 Ga2 78.67(5)
C30 N3 Ga2 121.7(3)
C30 N3 C35A 120.5(9)
C30 N3 C35B 119(2)
C35A N3 Ga2 117.7(9)
C35B N3 Ga2 118(2)
C6 N1 Ga1 118.7(3)
C1 N1 Ga1 122.0(2)
C1 N1 C6 119.2(3)
C18 N2 Ga1 119.2(2)
C3 N2 Ga1 121.2(3)
C3 N2 C18 119.0(3)
C32 N4 Ga2 121.9(3)
C32 N4 C47B 116.8(15)
C32 N4 C47A 121.7(11)
C47B N4 Ga2 121.1(15)
C47A N4 Ga2 116.1(11)
N3 C30 C31 124.1(3)
N3 C30 C33 120.0(4)
C31 C30 C33 115.8(4)
C30 C31 H31 115.2
C30 C31 C32 129.7(4)
C32 C31 H31 115.2
C1 C2 H2 115.7
C1 C2 C3 128.6(4)
C3 C2 H2 115.7
C40A C35A N3 115.8(7)
C40A C35A C36A 123.2(6)
C36A C35A N3 121.0(6)
C35A C40A C39A 117.3(7)
C35A C40A C44A 123.0(6)
C39A C40A C44A 119.4(7)
C40A C39A H39A 120.0
C38A C39A C40A 119.9(7)
C38A C39A H39A 120.0
C39A C38A H38A 119.0
C39A C38A C37A 122.0(7)
C37A C38A H38A 119.0
C38A C37A H37A 120.3
C38A C37A C36A 119.4(7)
C36A C37A H37A 120.3
C35A C36A C41A 122.8(6)
C37A C36A C35A 118.1(7)
C37A C36A C41A 119.0(6)
C40A C44A H44A 105.5
C40A C44A C46A 115.4(10)
C40A C44A C45A 115.3(9)
C46A C44A H44A 105.5
C45A C44A H44A 105.5
C45A C44A C46A 108.7(11)
C36A C41A H41A 108.7
C36A C41A C43A 110.2(7)
C36A C41A C42A 112.0(7)
C43A C41A H41A 108.7
C42A C41A H41A 108.7
C42A C41A C43A 108.6(6)
C7 C6 N1 119.6(4)
C7 C6 C11 122.6(3)
C11 C6 N1 117.8(4)
C23 C18 N2 118.8(4)
C19 C18 N2 119.2(4)
C19 C18 C23 122.0(4)
C18 C23 C27 122.1(4)
C18 C23 C22 117.3(5)
C22 C23 C27 120.5(4)
C6 C7 C12 122.3(3)
C8 C7 C6 117.8(4)
C8 C7 C12 119.9(4)
C18 C19 C20 118.2(4)
C18 C19 C24 123.6(4)
C20 C19 C24 118.1(5)
N1 C1 C2 124.2(4)
N1 C1 C4 120.9(3)
C2 C1 C4 114.8(4)
N4 C32 C31 123.7(4)
N4 C32 C34 120.1(4)
C31 C32 C34 116.2(4)
N2 C3 C2 124.5(4)
N2 C3 C5 119.9(4)
C2 C3 C5 115.5(4)
C6 C11 C15 123.6(3)
C10 C11 C6 116.7(4)
C10 C11 C15 119.7(4)
C8 C9 H9 119.5
C8 C9 C10 121.1(4)
C10 C9 H9 119.5
C52B C47B N4 117.2(11)
C52B C47B C48B 121.9(8)
C48B C47B N4 120.7(10)
C47B C52B C51B 117.3(10)
C47B C52B C56B 124.2(10)
C51B C52B C56B 118.2(11)
C52B C51B H51B 119.4
C50B C51B C52B 121.1(10)
C50B C51B H51B 119.4
C51B C50B H50B 119.3
C51B C50B C49B 121.3(9)
C49B C50B H50B 119.3
C50B C49B H49B 120.5
C50B C49B C48B 119.1(10)
C48B C49B H49B 120.5
C47B C48B C53B 124.8(10)
C49B C48B C47B 119.1(10)
C49B C48B C53B 116.1(11)
C52B C56B H56B 108.9
C52B C56B C57B 112.2(17)
C52B C56B C58B 111.6(17)
C57B C56B H56B 108.9
C57B C56B C58B 106.4(18)
C58B C56B H56B 108.9
C48B C53B H53B 108.8
C48B C53B C54B 116(2)
C55B C53B C48B 110(2)
C55B C53B H53B 108.8
C55B C53B C54B 104(2)
C54B C53B H53B 108.8
C23 C27 H27 106.7
C23 C27 C28 114.0(4)
C23 C27 C29 112.1(5)
C28 C27 H27 106.7
C28 C27 C29 110.3(4)
C29 C27 H27 106.7
C30 C33 H33A 109.5
C30 C33 H33B 109.5
C30 C33 H33C 109.5
H33A C33 H33B 109.5
H33A C33 H33C 109.5
H33B C33 H33C 109.5
C3 C5 H5A 109.5
C3 C5 H5B 109.5
C3 C5 H5C 109.5
H5A C5 H5B 109.5
H5A C5 H5C 109.5
H5B C5 H5C 109.5
C7 C8 H8 119.6
C9 C8 C7 120.8(5)
C9 C8 H8 119.6
C11 C15 H15 107.0
C11 C15 C17 113.8(4)
C11 C15 C16 113.0(4)
C17 C15 H15 107.0
C16 C15 H15 107.0
C16 C15 C17 108.5(4)
C7 C12 H12 107.2
C13 C12 C7 113.0(4)
C13 C12 H12 107.2
C14 C12 C7 111.9(4)
C14 C12 H12 107.2
C14 C12 C13 110.2(5)
C23 C22 H22 119.4
C21 C22 C23 121.2(5)
C21 C22 H22 119.4
C11 C10 H10 119.6
C9 C10 C11 120.8(5)
C9 C10 H10 119.6
C19 C20 H20 119.4
C21 C20 C19 121.1(5)
C21 C20 H20 119.4
C22 C21 H21 119.9
C20 C21 C22 120.2(4)
C20 C21 H21 119.9
C1 C4 H4A 109.5
C1 C4 H4B 109.5
C1 C4 H4C 109.5
H4A C4 H4B 109.5
H4A C4 H4C 109.5
H4B C4 H4C 109.5
C15 C17 H17A 109.5
C15 C17 H17B 109.5
C15 C17 H17C 109.5
H17A C17 H17B 109.5
H17A C17 H17C 109.5
H17B C17 H17C 109.5
C32 C34 H34A 109.5
C32 C34 H34B 109.5
C32 C34 H34C 109.5
H34A C34 H34B 109.5
H34A C34 H34C 109.5
H34B C34 H34C 109.5
C19 C24 H24 108.2
C19 C24 C25 111.9(4)
C19 C24 C26 111.6(4)
C25 C24 H24 108.2
C25 C24 C26 108.7(5)
C26 C24 H24 108.2
C12 C13 H13A 109.5
C12 C13 H13B 109.5
C12 C13 H13C 109.5
H13A C13 H13B 109.5
H13A C13 H13C 109.5
H13B C13 H13C 109.5
C27 C28 H28A 109.5
C27 C28 H28B 109.5
C27 C28 H28C 109.5
H28A C28 H28B 109.5
H28A C28 H28C 109.5
H28B C28 H28C 109.5
C15 C16 H16A 109.5
C15 C16 H16B 109.5
C15 C16 H16C 109.5
H16A C16 H16B 109.5
H16A C16 H16C 109.5
H16B C16 H16C 109.5
C27 C29 H29A 109.5
C27 C29 H29B 109.5
C27 C29 H29C 109.5
H29A C29 H29B 109.5
H29A C29 H29C 109.5
H29B C29 H29C 109.5
C24 C25 H25A 109.5
C24 C25 H25B 109.5
C24 C25 H25C 109.5
H25A C25 H25B 109.5
H25A C25 H25C 109.5
H25B C25 H25C 109.5
C41A C43A H43A 109.5
C41A C43A H43B 109.5
C41A C43A H43C 109.5
H43A C43A H43B 109.5
H43A C43A H43C 109.5
H43B C43A H43C 109.5
H45A C45B H45B 109.5
H45A C45B H45C 109.5
H45B C45B H45C 109.5
C44B C45B H45A 109.5
C44B C45B H45B 109.5
C44B C45B H45C 109.5
C12 C14 H14A 109.5
C12 C14 H14B 109.5
C12 C14 H14C 109.5
H14A C14 H14B 109.5
H14A C14 H14C 109.5
H14B C14 H14C 109.5
H54A C54A H54B 109.5
H54A C54A H54C 109.5
H54B C54A H54C 109.5
C53A C54A H54A 109.5
C53A C54A H54B 109.5
C53A C54A H54C 109.5
C53B C55B H55A 109.5
C53B C55B H55B 109.5
C53B C55B H55C 109.5
H55A C55B H55B 109.5
H55A C55B H55C 109.5
H55B C55B H55C 109.5
C24 C26 H26A 109.5
C24 C26 H26B 109.5
C24 C26 H26C 109.5
H26A C26 H26B 109.5
H26A C26 H26C 109.5
H26B C26 H26C 109.5
C44A C46A H46A 109.5
C44A C46A H46B 109.5
C44A C46A H46C 109.5
H46A C46A H46B 109.5
H46A C46A H46C 109.5
H46B C46A H46C 109.5
C41A C42A H42A 109.5
C41A C42A H42B 109.5
C41A C42A H42C 109.5
H42A C42A H42B 109.5
H42A C42A H42C 109.5
H42B C42A H42C 109.5
C56B C57B H57A 109.5
C56B C57B H57B 109.5
C56B C57B H57C 109.5
H57A C57B H57B 109.5
H57A C57B H57C 109.5
H57B C57B H57C 109.5
C56B C58B H58A 109.5
C56B C58B H58B 109.5
C56B C58B H58C 109.5
H58A C58B H58B 109.5
H58A C58B H58C 109.5
H58B C58B H58C 109.5
C52A C47A N4 119.9(8)
C48A C47A N4 116.0(9)
C48A C47A C52A 124.1(7)
C47A C52A C51A 116.2(8)
C47A C52A C56A 123.7(8)
C51A C52A C56A 120.1(8)
C52A C51A H51A 119.7
C50A C51A C52A 120.6(8)
C50A C51A H51A 119.7
C51A C50A H50A 118.9
C51A C50A C49A 122.3(8)
C49A C50A H50A 118.9
C50A C49A H49A 121.0
C50A C49A C48A 117.9(9)
C48A C49A H49A 121.0
C47A C48A C49A 118.9(9)
C47A C48A C53A 124.4(8)
C49A C48A C53A 116.7(9)
C52A C56A H56A 106.8
C52A C56A C57A 115.6(10)
C52A C56A C58A 111.8(12)
C57A C56A H56A 106.8
C57A C56A C58A 108.6(12)
C58A C56A H56A 106.8
C54A C53A H53A 106.1
C48A C53A C54A 112.8(18)
C48A C53A H53A 106.1
C55A C53A C54A 111.5(18)
C55A C53A C48A 113.5(15)
C55A C53A H53A 106.1
C53B C54B H54D 109.5
C53B C54B H54E 109.5
C53B C54B H54F 109.5
H54D C54B H54E 109.5
H54D C54B H54F 109.5
H54E C54B H54F 109.5
C53A C55A H55D 109.5
C53A C55A H55E 109.5
C53A C55A H55F 109.5
H55D C55A H55E 109.5
H55D C55A H55F 109.5
H55E C55A H55F 109.5
C56A C57A H57D 109.5
C56A C57A H57E 109.5
C56A C57A H57F 109.5
H57D C57A H57E 109.5
H57D C57A H57F 109.5
H57E C57A H57F 109.5
C56A C58A H58D 109.5
C56A C58A H58E 109.5
C56A C58A H58F 109.5
H58D C58A H58E 109.5
H58D C58A H58F 109.5
H58E C58A H58F 109.5
C40B C35B N3 122.1(11)
C40B C35B C36B 121.9(10)
C36B C35B N3 115.9(11)
C35B C40B C39B 116.4(10)
C35B C40B C44B 123.4(12)
C39B C40B C44B 119.5(12)
C40B C39B H39B 119.1
C38B C39B C40B 121.7(11)
C38B C39B H39B 119.1
C39B C38B H38B 119.0
C39B C38B C37B 122.0(11)
C37B C38B H38B 119.0
C38B C37B H37B 121.5
C38B C37B C36B 117.1(11)
C36B C37B H37B 121.5
C35B C36B C37B 120.0(11)
C35B C36B C41B 124.4(11)
C37B C36B C41B 115.6(11)
C45B C44B H44B 111.4
C45B C44B C46B 110(2)
C40B C44B C45B 111(2)
C40B C44B H44B 111.4
C40B C44B C46B 101(2)
C46B C44B H44B 111.4
C36B C41B H41B 106.8
C36B C41B C43B 113.9(16)
C36B C41B C42B 116.8(14)
C43B C41B H41B 106.8
C43B C41B C42B 105.2(12)
C42B C41B H41B 106.8
C41B C43B H43D 109.5
C41B C43B H43E 109.5
C41B C43B H43F 109.5
H43D C43B H43E 109.5
H43D C43B H43F 109.5
H43E C43B H43F 109.5
C44A C45A H45D 109.5
C44A C45A H45E 109.5
C44A C45A H45F 109.5
H45D C45A H45E 109.5
H45D C45A H45F 109.5
H45E C45A H45F 109.5
C44B C46B H46D 109.5
C44B C46B H46E 109.5
C44B C46B H46F 109.5
H46D C46B H46E 109.5
H46D C46B H46F 109.5
H46E C46B H46F 109.5
C41B C42B H42D 109.5
C41B C42B H42E 109.5
C41B C42B H42F 109.5
H42D C42B H42E 109.5
H42D C42B H42F 109.5
H42E C42B H42F 109.5

loop_
_geom_bond_atom_site_label_1
_geom_bond_atom_site_label_2
_geom_bond_distance
Ga2 P5 2.3648(12)
Ga2 P6 2.3770(11)
Ga2 N3 1.944(3)
Ga2 N4 1.953(4)
Ga1 P3 2.3578(12)
Ga1 P4 2.3695(14)
Ga1 N1 1.943(3)
Ga1 N2 1.959(3)
P1 P5 2.1979(15)
P1 P2 2.2743(15)
P1 P3 2.1927(13)
P5 P8 2.2430(14)
P2 P4 2.1934(12)
P2 P6 2.1879(17)
P3 P7 2.2137(16)
P7 P8 2.2491(15)
P7 P4 2.2593(16)
P8 P6 2.2309(17)
N3 C30 1.337(5)
N3 C35A 1.445(6)
N3 C35B 1.460(8)
N1 C6 1.450(4)
N1 C1 1.325(5)
N2 C18 1.448(5)
N2 C3 1.324(5)
N4 C32 1.339(5)
N4 C47B 1.465(7)
N4 C47A 1.456(6)
C30 C31 1.384(6)
C30 C33 1.503(5)
C31 H31 0.9500
C31 C32 1.387(5)
C2 H2 0.9500
C2 C1 1.385(5)
C2 C3 1.391(5)
C35A C40A 1.377(9)
C35A C36A 1.404(9)
C40A C39A 1.409(9)
C40A C44A 1.501(9)
C39A H39A 0.9500
C39A C38A 1.376(10)
C38A H38A 0.9500
C38A C37A 1.382(10)
C37A H37A 0.9500
C37A C36A 1.385(8)
C36A C41A 1.524(9)
C44A H44A 1.0000
C44A C46A 1.540(7)
C44A C45A 1.534(7)
C41A H41A 1.0000
C41A C43A 1.543(5)
C41A C42A 1.542(6)
C6 C7 1.401(6)
C6 C11 1.411(6)
C18 C23 1.405(6)
C18 C19 1.388(7)
C23 C27 1.502(7)
C23 C22 1.408(6)
C7 C8 1.386(5)
C7 C12 1.531(7)
C19 C20 1.399(6)
C19 C24 1.513(7)
C1 C4 1.515(6)
C32 C34 1.508(6)
C3 C5 1.516(5)
C11 C15 1.505(7)
C11 C10 1.398(5)
C9 H9 0.9500
C9 C8 1.371(7)
C9 C10 1.387(7)
C47B C52B 1.392(12)
C47B C48B 1.400(12)
C52B C51B 1.406(12)
C52B C56B 1.490(12)
C51B H51B 0.9500
C51B C50B 1.365(14)
C50B H50B 0.9500
C50B C49B 1.389(13)
C49B H49B 0.9500
C49B C48B 1.394(11)
C48B C53B 1.535(12)
C56B H56B 1.0000
C56B C57B 1.537(8)
C56B C58B 1.540(8)
C53B H53B 1.0000
C53B C55B 1.534(7)
C53B C54B 1.539(8)
C27 H27 1.0000
C27 C28 1.523(7)
C27 C29 1.525(7)
C33 H33A 0.9800
C33 H33B 0.9800
C33 H33C 0.9800
C5 H5A 0.9800
C5 H5B 0.9800
C5 H5C 0.9800
C8 H8 0.9500
C15 H15 1.0000
C15 C17 1.527(6)
C15 C16 1.514(6)
C12 H12 1.0000
C12 C13 1.520(6)
C12 C14 1.515(7)
C22 H22 0.9500
C22 C21 1.375(7)
C10 H10 0.9500
C20 H20 0.9500
C20 C21 1.374(7)
C21 H21 0.9500
C4 H4A 0.9800
C4 H4B 0.9800
C4 H4C 0.9800
C17 H17A 0.9800
C17 H17B 0.9800
C17 H17C 0.9800
C34 H34A 0.9800
C34 H34B 0.9800
C34 H34C 0.9800
C24 H24 1.0000
C24 C25 1.518(7)
C24 C26 1.537(8)
C13 H13A 0.9800
C13 H13B 0.9800
C13 H13C 0.9800
C28 H28A 0.9800
C28 H28B 0.9800
C28 H28C 0.9800
C16 H16A 0.9800
C16 H16B 0.9800
C16 H16C 0.9800
C29 H29A 0.9800
C29 H29B 0.9800
C29 H29C 0.9800
C25 H25A 0.9800
C25 H25B 0.9800
C25 H25C 0.9800
C43A H43A 0.9800
C43A H43B 0.9800
C43A H43C 0.9800
C45B H45A 0.9800
C45B H45B 0.9800
C45B H45C 0.9800
C45B C44B 1.534(8)
C14 H14A 0.9800
C14 H14B 0.9800
C14 H14C 0.9800
C54A H54A 0.9800
C54A H54B 0.9800
C54A H54C 0.9800
C54A C53A 1.539(7)
C55B H55A 0.9800
C55B H55B 0.9800
C55B H55C 0.9800
C26 H26A 0.9800
C26 H26B 0.9800
C26 H26C 0.9800
C46A H46A 0.9800
C46A H46B 0.9800
C46A H46C 0.9800
C42A H42A 0.9800
C42A H42B 0.9800
C42A H42C 0.9800
C57B H57A 0.9800
C57B H57B 0.9800
C57B H57C 0.9800
C58B H58A 0.9800
C58B H58B 0.9800
C58B H58C 0.9800
C47A C52A 1.386(10)
C47A C48A 1.386(11)
C52A C51A 1.406(10)
C52A C56A 1.486(11)
C51A H51A 0.9500
C51A C50A 1.377(12)
C50A H50A 0.9500
C50A C49A 1.395(12)
C49A H49A 0.9500
C49A C48A 1.398(10)
C48A C53A 1.538(11)
C56A H56A 1.0000
C56A C57A 1.532(7)
C56A C58A 1.538(7)
C53A H53A 1.0000
C53A C55A 1.535(7)
C54B H54D 0.9800
C54B H54E 0.9800
C54B H54F 0.9800
C55A H55D 0.9800
C55A H55E 0.9800
C55A H55F 0.9800
C57A H57D 0.9800
C57A H57E 0.9800
C57A H57F 0.9800
C58A H58D 0.9800
C58A H58E 0.9800
C58A H58F 0.9800
C35B C40B 1.393(13)
C35B C36B 1.400(13)
C40B C39B 1.405(13)
C40B C44B 1.484(13)
C39B H39B 0.9500
C39B C38B 1.364(14)
C38B H38B 0.9500
C38B C37B 1.391(14)
C37B H37B 0.9500
C37B C36B 1.403(13)
C36B C41B 1.521(13)
C44B H44B 1.0000
C44B C46B 1.537(8)
C41B H41B 1.0000
C41B C43B 1.528(8)
C41B C42B 1.538(8)
C43B H43D 0.9800
C43B H43E 0.9800
C43B H43F 0.9800
C45A H45D 0.9800
C45A H45E 0.9800
C45A H45F 0.9800
C46B H46D 0.9800
C46B H46E 0.9800
C46B H46F 0.9800
C42B H42D 0.9800
C42B H42E 0.9800
C42B H42F 0.9800

loop_
_geom_torsion_atom_site_label_1
_geom_torsion_atom_site_label_2
_geom_torsion_atom_site_label_3
_geom_torsion_atom_site_label_4
_geom_torsion
Ga2 N3 C30 C31 5.1(6)
Ga2 N3 C30 C33 -176.0(3)
Ga2 N3 C35A C40A -81.7(15)
Ga2 N3 C35A C36A 99.2(17)
Ga2 N3 C35B C40B -81(5)
Ga2 N3 C35B C36B 97(4)
Ga2 N4 C32 C31 -2.3(7)
Ga2 N4 C32 C34 178.8(4)
Ga2 N4 C47B C52B 90(3)
Ga2 N4 C47B C48B -85(3)
Ga2 N4 C47A C52A 84.0(19)
Ga2 N4 C47A C48A -94.4(17)
Ga1 N1 C6 C7 -86.7(4)
Ga1 N1 C6 C11 95.2(4)
Ga1 N1 C1 C2 2.3(7)
Ga1 N1 C1 C4 178.3(3)
Ga1 N2 C18 C23 -84.3(4)
Ga1 N2 C18 C19 95.7(4)
Ga1 N2 C3 C2 -6.2(7)
Ga1 N2 C3 C5 178.5(3)
N3 C30 C31 C32 7.6(8)
N3 C35A C40A C39A -177.1(12)
N3 C35A C40A C44A -4(2)
N3 C35A C36A C37A -180.0(13)
N3 C35A C36A C41A 3(2)
N3 C35B C40B C39B 176(4)
N3 C35B C40B C44B 5(6)
N3 C35B C36B C37B 177(3)
N3 C35B C36B C41B -3(6)
N1 C6 C7 C8 -172.9(4)
N1 C6 C7 C12 8.5(6)
N1 C6 C11 C15 -7.0(6)
N1 C6 C11 C10 172.4(4)
N2 C18 C23 C27 -2.4(6)
N2 C18 C23 C22 -179.0(4)
N2 C18 C19 C20 177.5(4)
N2 C18 C19 C24 0.3(6)
N4 C47B C52B C51B -178(2)
N4 C47B C52B C56B 9(4)
N4 C47B C48B C49B 179(3)
N4 C47B C48B C53B 1(4)
N4 C47A C52A C51A -176.8(17)
N4 C47A C52A C56A 1(3)
N4 C47A C48A C49A 179.2(18)
N4 C47A C48A C53A -3(3)
C30 N3 C35A C40A 101.3(15)
C30 N3 C35A C36A -77.7(18)
C30 N3 C35B C40B 89(5)
C30 N3 C35B C36B -93(4)
C30 C31 C32 N4 -9.2(8)
C30 C31 C32 C34 169.8(5)
C35A N3 C30 C31 -178.1(6)
C35A N3 C30 C33 0.8(7)
C35A C40A C39A C38A -2.2(17)
C35A C40A C44A C46A -81.4(16)
C35A C40A C44A C45A 150.6(15)
C35A C36A C41A C43A 123.0(13)
C35A C36A C41A C42A -116.0(14)
C40A C35A C36A C37A 1(2)
C40A C35A C36A C41A -176.3(13)
C40A C39A C38A C37A -0.5(16)
C39A C40A C44A C46A 91.9(11)
C39A C40A C44A C45A -36.2(14)
C39A C38A C37A C36A 3.5(16)
C38A C37A C36A C35A -3.8(17)
C38A C37A C36A C41A 173.7(9)
C37A C36A C41A C43A -54.4(11)
C37A C36A C41A C42A 66.6(11)
C36A C35A C40A C39A 2(2)
C36A C35A C40A C44A 175.3(14)
C44A C40A C39A C38A -175.9(10)
C6 N1 C1 C2 -173.5(4)
C6 N1 C1 C4 2.5(7)
C6 C7 C8 C9 -0.4(7)
C6 C7 C12 C13 138.8(4)
C6 C7 C12 C14 -96.2(5)
C6 C11 C15 C17 86.1(5)
C6 C11 C15 C16 -149.5(4)
C6 C11 C10 C9 1.5(7)
C18 N2 C3 C2 164.3(5)
C18 N2 C3 C5 -11.0(7)
C18 C23 C27 C28 152.9(4)
C18 C23 C27 C29 -80.9(5)
C18 C23 C22 C21 0.8(7)
C18 C19 C20 C21 2.2(7)
C18 C19 C24 C25 -116.8(5)
C18 C19 C24 C26 121.2(5)
C23 C18 C19 C20 -2.6(6)
C23 C18 C19 C24 -179.7(4)
C23 C22 C21 C20 -1.2(8)
C7 C6 C11 C15 174.9(4)
C7 C6 C11 C10 -5.6(6)
C19 C18 C23 C27 177.7(4)
C19 C18 C23 C22 1.1(6)
C19 C20 C21 C22 -0.4(8)
C1 N1 C6 C7 89.3(5)
C1 N1 C6 C11 -88.8(5)
C1 C2 C3 N2 -10.3(9)
C1 C2 C3 C5 165.2(5)
C32 N4 C47B C52B -95(3)
C32 N4 C47B C48B 91(3)
C32 N4 C47A C52A -89.3(19)
C32 N4 C47A C48A 92.3(18)
C3 N2 C18 C23 105.0(5)
C3 N2 C18 C19 -75.1(5)
C3 C2 C1 N1 12.6(9)
C3 C2 C1 C4 -163.6(5)
C11 C6 C7 C8 5.1(7)
C11 C6 C7 C12 -173.5(4)
C47B N4 C32 C31 -177.6(9)
C47B N4 C32 C34 3.4(10)
C47B C52B C51B C50B 3(3)
C47B C52B C56B C57B -135(3)
C47B C52B C56B C58B 106(3)
C47B C48B C53B C55B -106(3)
C47B C48B C53B C54B 136(3)
C52B C47B C48B C49B 4(4)
C52B C47B C48B C53B -174(3)
C52B C51B C50B C49B -4(3)
C51B C52B C56B C57B 52(3)
C51B C52B C56B C58B -67(2)
C51B C50B C49B C48B 5(3)
C50B C49B C48B C47B -4(3)
C50B C49B C48B C53B 173(2)
C49B C48B C53B C55B 76(3)
C49B C48B C53B C54B -42(3)
C48B C47B C52B C51B -3(4)
C48B C47B C52B C56B -176(3)
C56B C52B C51B C50B 176.3(17)
C27 C23 C22 C21 -175.9(5)
C33 C30 C31 C32 -171.3(5)
C8 C7 C12 C13 -39.8(6)
C8 C7 C12 C14 85.2(6)
C8 C9 C10 C11 3.0(8)
C15 C11 C10 C9 -179.0(4)
C12 C7 C8 C9 178.2(4)
C22 C23 C27 C28 -30.5(6)
C22 C23 C27 C29 95.6(5)
C10 C11 C15 C17 -93.3(5)
C10 C11 C15 C16 31.1(6)
C10 C9 C8 C7 -3.5(8)
C20 C19 C24 C25 66.0(6)
C20 C19 C24 C26 -56.0(6)
C24 C19 C20 C21 179.5(4)
C47A N4 C32 C31 170.7(7)
C47A N4 C32 C34 -8.2(9)
C47A C52A C51A C50A -4(2)
C47A C52A C56A C57A -138.8(18)
C47A C52A C56A C58A 96.4(19)
C47A C48A C53A C54A 132(2)
C47A C48A C53A C55A -100(2)
C52A C47A C48A C49A 1(3)
C52A C47A C48A C53A 179(2)
C52A C51A C50A C49A 4.0(19)
C51A C52A C56A C57A 39.1(19)
C51A C52A C56A C58A -85.8(17)
C51A C50A C49A C48A -2(2)
C50A C49A C48A C47A -1(2)
C50A C49A C48A C53A -179.3(15)
C49A C48A C53A C54A -50(2)
C49A C48A C53A C55A 78(2)
C48A C47A C52A C51A 2(3)
C48A C47A C52A C56A 179.5(18)
C56A C52A C51A C50A 178.1(12)
C35B N3 C30 C31 -164.2(8)
C35B N3 C30 C33 14.6(9)
C35B C40B C39B C38B 4(5)
C35B C40B C44B C45B 128(4)
C35B C40B C44B C46B -116(4)
C35B C36B C41B C43B 89(4)
C35B C36B C41B C42B -148(4)
C40B C35B C36B C37B -5(7)
C40B C35B C36B C41B 175(3)
C40B C39B C38B C37B 1(5)
C39B C40B C44B C45B -43(3)
C39B C40B C44B C46B 74(3)
C39B C38B C37B C36B -9(4)
C38B C37B C36B C35B 10(5)
C38B C37B C36B C41B -170(2)
C37B C36B C41B C43B -91(3)
C37B C36B C41B C42B 32(3)
C36B C35B C40B C39B -2(6)
C36B C35B C40B C44B -173(4)
C44B C40B C39B C38B 176(3)

loop_
_exptl_oxdiff_crystal_face_indexfrac_h
_exptl_oxdiff_crystal_face_indexfrac_k
_exptl_oxdiff_crystal_face_indexfrac_l
_exptl_oxdiff_crystal_face_x
_exptl_oxdiff_crystal_face_y
_exptl_oxdiff_crystal_face_z
2.9973 -5.0001 0.0001 0.0041 0.1859 0.0644
-2.9973 5.0001 -0.0001 -0.0041 -0.1859 -0.0644
-5.0036 -0.9960 0.9992 -0.2556 0.0147 0.0048
5.0036 0.9960 -0.9992 0.2556 -0.0147 -0.0048
-0.9984 2.0013 -5.0005 0.0546 -0.1531 0.2015
0.9984 -2.0013 5.0005 -0.0546 0.1531 -0.2015
0.0022 2.9972 5.0008 0.0295 -0.0190 -0.2793
-0.0022 -2.9972 -5.0008 -0.0295 0.0190 0.2793
2.0054 4.9965 -0.9994 0.2259 -0.1675 -0.0523
2.0040 2.9985 -5.0000 0.2125 -0.1655 0.1644
5.0010 -2.0027 -0.9995 0.1787 0.0845 0.0459
-5.0010 2.0027 0.9995 -0.1787 -0.0845 -0.0459
-5.0000 3.0025 -0.0006 -0.1436 -0.1336 -0.0171
-0.0045 -4.9986 2.9999 -0.1566 0.2133 -0.0526
0.9962 -4.9985 -0.0003 -0.0841 0.1722 0.0778
5.0036 0.9963 -1.9993 0.2651 -0.0307 0.0409
4.9989 -4.0032 4.0009 0.0800 0.2307 -0.1489
